data_4314124
loop_
_publ_author_name
'Fiona H. Fry'
'Paul Jensen'
'Christopher M. Kepert'
'Leone Spiccia'

_publ_contact_author
; 
Dr Leone Spiccia 
School of Chemistry 
P.O. Box 23 
Monash University 
Clayton, Vic. 3800 
AUSTRALIA 
;
_publ_contact_author_email ' leone.spiccia@sci.monash.edu.au '
_publ_contact_author_fax ' +61 3 9905 4597 '
_publ_section_title
;
 Macrocyclic Copper(II) and Zinc(II) Complexes Incorporating Phosphate
 Esters
;
_journal_name_full 'Inorganic Chemistry'
_journal_page_first 5637
_journal_page_last 5644
_journal_paper_doi 10.1021/ic026091d
_journal_volume 42
_journal_year 2003
_chemical_formula_moiety Cu(TACN)2(BNPP)2
_chemical_formula_sum 'C36 H46 Cu N10 O16 P2'
_chemical_formula_weight 1000.31
_space_group_IT_number 15
_symmetry_cell_setting monoclinic
_symmetry_space_group_name_Hall '-C 2yc'
_symmetry_space_group_name_H-M 'C 1 2/c 1'
_atom_sites_solution_hydrogens geom
_atom_sites_solution_primary direct
_atom_sites_solution_secondary difmap
_cell_angle_alpha 90.00
_cell_angle_beta 106.600(1)
_cell_angle_gamma 90.00
_cell_formula_units_Z 4
_cell_length_a 24.7105(5)
_cell_length_b 12.8627(3)
_cell_length_c 14.0079(3)
_cell_measurement_reflns_used 29663
_cell_measurement_temperature 123(2)
_cell_measurement_theta_max 29.6
_cell_measurement_theta_min 2.5
_cell_volume 4266.76(16)
_computing_cell_refinement 'HKL Scalepack (Otwinowski & Minor 1997)'
_computing_data_collection 'Collect (Nonius BV, 1997-2000)'
_computing_data_reduction 'HKL Denzo and Scalepack (Otwinowski & Minor 1997)'
_computing_publication_material 'SHELXL-97 (Sheldrick, 1997)'
_computing_structure_refinement 'SHELXL-97 (Sheldrick, 1997)'
_computing_structure_solution 'SHELXS-97 (Sheldrick, 1990)'
_diffrn_ambient_temperature 123(2)
_diffrn_detector_area_resol_mean 9
_diffrn_measured_fraction_theta_full 0.999
_diffrn_measured_fraction_theta_max 0.999
_diffrn_measurement_device_type 'Nonius KappaCCD'
_diffrn_measurement_method Phi-scans
_diffrn_radiation_monochromator graphite
_diffrn_radiation_source 'fine-focus sealed tube'
_diffrn_radiation_type MoK\a
_diffrn_radiation_wavelength 0.71073
_diffrn_reflns_av_R_equivalents 0.0446
_diffrn_reflns_av_sigmaI/netI 0.0484
_diffrn_reflns_limit_h_max 34
_diffrn_reflns_limit_h_min -34
_diffrn_reflns_limit_k_max 17
_diffrn_reflns_limit_k_min -17
_diffrn_reflns_limit_l_max 19
_diffrn_reflns_limit_l_min -19
_diffrn_reflns_number 29663
_diffrn_reflns_theta_full 27.50
_diffrn_reflns_theta_max 29.57
_diffrn_reflns_theta_min 2.51
_exptl_absorpt_coefficient_mu 0.671
_exptl_absorpt_correction_T_max 0.980
_exptl_absorpt_correction_T_min 0.841
_exptl_absorpt_correction_type Face-indexed
_exptl_crystal_colour Blue
_exptl_crystal_density_diffrn 1.557
_exptl_crystal_density_method 'not measured'
_exptl_crystal_description Plate
_exptl_crystal_F_000 2076
_exptl_crystal_size_max 0.33
_exptl_crystal_size_mid 0.22
_exptl_crystal_size_min 0.025
_refine_diff_density_max 0.318
_refine_diff_density_min -0.454
_refine_diff_density_rms 0.065
_refine_ls_extinction_method none
_refine_ls_goodness_of_fit_ref 1.047
_refine_ls_hydrogen_treatment mixed
_refine_ls_matrix_type full
_refine_ls_number_parameters 294
_refine_ls_number_reflns 5994
_refine_ls_number_restraints 0
_refine_ls_restrained_S_all 1.047
_refine_ls_R_factor_all 0.0602
_refine_ls_R_factor_gt 0.0408
_refine_ls_shift/su_max 0.001
_refine_ls_shift/su_mean 0.000
_refine_ls_structure_factor_coef Fsqd
_refine_ls_weighting_details 'calc w=1/[\s^2^(Fo^2^)+(0.0148P)^2^+7.8332P] where P=(Fo^2^+2Fc^2^)/3'
_refine_ls_weighting_scheme calc
_refine_ls_wR_factor_gt 0.0724
_refine_ls_wR_factor_ref 0.0770
_reflns_number_gt 4830
_reflns_number_total 5994
_reflns_threshold_expression >2sigma(I)
_cod_data_source_file ic026091dsi20030612_085525_3.cif
_cod_data_source_block '[Cu(tacn)2](BNPP)2'
_cod_depositor_comments
;
The following automatic conversions were performed:

'_symmetry_cell_setting' value 'Monoclinic' changed to 'monoclinic'
according to the built-in table from CIF Core dictionary named
'cif_core.dic' version 2.4.1 from 2010-06-29.

Automatic conversion script
Id: cif_fix_values 1646 2011-03-28 12:23:43Z adriana 
;
_cod_database_code 4314124

loop_
_symmetry_equiv_pos_as_xyz
'x, y, z'
'-x, y, -z+1/2'
'x+1/2, y+1/2, z'
'-x+1/2, y+1/2, -z+1/2'
'-x, -y, -z'
'x, -y, z-1/2'
'-x+1/2, -y+1/2, -z'
'x+1/2, -y+1/2, z-1/2'

loop_
_atom_site_label
_atom_site_type_symbol
_atom_site_fract_x
_atom_site_fract_y
_atom_site_fract_z
_atom_site_U_iso_or_equiv
_atom_site_adp_type
_atom_site_occupancy
_atom_site_symmetry_multiplicity
_atom_site_calc_flag
_atom_site_refinement_flags
_atom_site_disorder_assembly
_atom_site_disorder_group
Cu1 Cu 0.0000 -0.40915(2) 0.2500 0.01118(7) Uani 1 2 d S . .
P1 P 0.003735(18) 0.22017(3) 0.04721(3) 0.01472(10) Uani 1 1 d . . .
O1 O 0.06687(5) 0.22656(9) 0.12286(9) 0.0182(3) Uani 1 1 d . . .
O2 O -0.02390(5) 0.15104(10) 0.11800(9) 0.0212(3) Uani 1 1 d . . .
O3 O 0.00278(5) 0.16160(9) -0.04387(9) 0.0187(3) Uani 1 1 d . . .
O4 O -0.01819(5) 0.32798(9) 0.03902(9) 0.0201(3) Uani 1 1 d . . .
O5 O 0.21530(6) -0.17547(11) 0.22109(12) 0.0387(4) Uani 1 1 d . . .
O6 O 0.27980(6) -0.05781(13) 0.25182(15) 0.0510(5) Uani 1 1 d . . .
O7 O -0.28577(7) 0.09371(15) 0.00085(16) 0.0575(5) Uani 1 1 d . . .
O8 O -0.25895(8) -0.06490(15) 0.02546(18) 0.0687(6) Uani 1 1 d . . .
N1 N 0.06007(7) -0.29902(12) 0.34125(12) 0.0255(4) Uani 1 1 d . . .
H1 H 0.0410 -0.2506 0.3691 0.031 Uiso 1 1 calc R . .
N2 N 0.05974(6) -0.41010(11) 0.17014(10) 0.0152(3) Uani 1 1 d . . .
H2 H 0.0414 -0.3989 0.1031 0.018 Uiso 1 1 calc R . .
N3 N 0.05909(6) -0.51840(12) 0.34250(11) 0.0203(3) Uani 1 1 d . . .
H3 H 0.0399 -0.5775 0.3530 0.024 Uiso 1 1 calc R . .
N4 N 0.23024(7) -0.08434(13) 0.22566(12) 0.0267(4) Uani 1 1 d . . .
N5 N -0.24897(8) 0.02761(15) 0.02173(14) 0.0366(4) Uani 1 1 d . . .
C1 C 0.08387(9) -0.24755(14) 0.26856(14) 0.0238(4) Uani 1 1 d . . .
H1A H 0.1164 -0.2038 0.3041 0.029 Uiso 1 1 calc R . .
H1B H 0.0550 -0.2019 0.2249 0.029 Uiso 1 1 calc R . .
C2 C 0.10314(7) -0.32815(14) 0.20554(13) 0.0189(4) Uani 1 1 d . . .
H2A H 0.1106 -0.2935 0.1475 0.023 Uiso 1 1 calc R . .
H2B H 0.1388 -0.3604 0.2455 0.023 Uiso 1 1 calc R . .
C3 C 0.08349(7) -0.51651(13) 0.18258(12) 0.0173(3) Uani 1 1 d . . .
H3A H 0.1162 -0.5197 0.1552 0.021 Uiso 1 1 calc R . .
H3B H 0.0547 -0.5662 0.1449 0.021 Uiso 1 1 calc R . .
C4 C 0.10215(8) -0.54741(14) 0.29208(13) 0.0195(4) Uani 1 1 d . . .
H4A H 0.1086 -0.6234 0.2976 0.023 Uiso 1 1 calc R . .
H4B H 0.1383 -0.5125 0.3256 0.023 Uiso 1 1 calc R . .
C5 C 0.08235(7) -0.46297(14) 0.43754(12) 0.0185(3) Uani 1 1 d . . .
H5A H 0.1144 -0.5032 0.4802 0.022 Uiso 1 1 calc R . .
H5B H 0.0530 -0.4578 0.4727 0.022 Uiso 1 1 calc R . .
C6 C 0.10240(8) -0.35489(14) 0.42132(13) 0.0218(4) Uani 1 1 d . . .
H6A H 0.1098 -0.3148 0.4841 0.026 Uiso 1 1 calc R . .
H6B H 0.1383 -0.3601 0.4034 0.026 Uiso 1 1 calc R . .
C7 C 0.10516(7) 0.14621(13) 0.14568(12) 0.0155(3) Uani 1 1 d . . .
C8 C 0.08988(7) 0.04176(13) 0.13122(12) 0.0166(3) Uani 1 1 d . . .
H8 H 0.0515 0.0225 0.1035 0.020 Uiso 1 1 calc R . .
C9 C 0.13139(7) -0.03293(13) 0.15783(12) 0.0173(3) Uani 1 1 d . . .
H9 H 0.1218 -0.1045 0.1488 0.021 Uiso 1 1 calc R . .
C10 C 0.18694(7) -0.00348(14) 0.19765(13) 0.0185(3) Uani 1 1 d . . .
C11 C 0.20266(7) 0.10003(15) 0.21211(14) 0.0229(4) Uani 1 1 d . . .
H11 H 0.2411 0.1188 0.2398 0.028 Uiso 1 1 calc R . .
C12 C 0.16131(7) 0.17521(14) 0.18552(13) 0.0207(4) Uani 1 1 d . . .
H12 H 0.1712 0.2467 0.1944 0.025 Uiso 1 1 calc R . .
C13 C -0.08002(7) 0.12286(14) 0.09054(12) 0.0179(3) Uani 1 1 d . . .
C14 C -0.12255(7) 0.19552(14) 0.05739(14) 0.0210(4) Uani 1 1 d . . .
H14 H -0.1136 0.2664 0.0505 0.025 Uiso 1 1 calc R . .
C15 C -0.17819(8) 0.16383(15) 0.03443(15) 0.0258(4) Uani 1 1 d . . .
H15 H -0.2080 0.2126 0.0118 0.031 Uiso 1 1 calc R . .
C16 C -0.18976(8) 0.06020(15) 0.04489(14) 0.0243(4) Uani 1 1 d . . .
C17 C -0.14788(8) -0.01273(15) 0.07650(15) 0.0272(4) Uani 1 1 d . . .
H17 H -0.1571 -0.0838 0.0821 0.033 Uiso 1 1 calc R . .
C18 C -0.09224(8) 0.01865(15) 0.10005(14) 0.0246(4) Uani 1 1 d . . .
H18 H -0.0626 -0.0305 0.1225 0.029 Uiso 1 1 calc R . .

loop_
_atom_site_aniso_label
_atom_site_aniso_U_11
_atom_site_aniso_U_22
_atom_site_aniso_U_33
_atom_site_aniso_U_23
_atom_site_aniso_U_13
_atom_site_aniso_U_12
Cu1 0.01039(13) 0.01107(13) 0.01219(13) 0.000 0.00337(10) 0.000
P1 0.0138(2) 0.0137(2) 0.0166(2) 0.00146(16) 0.00426(16) 0.00041(17)
O1 0.0157(6) 0.0135(6) 0.0231(6) -0.0023(5) 0.0017(5) 0.0009(5)
O2 0.0150(6) 0.0275(7) 0.0213(6) 0.0090(5) 0.0055(5) 0.0012(5)
O3 0.0201(6) 0.0170(6) 0.0187(6) -0.0010(5) 0.0050(5) -0.0018(5)
O4 0.0207(6) 0.0155(6) 0.0232(6) 0.0005(5) 0.0048(5) 0.0039(5)
O5 0.0313(8) 0.0208(7) 0.0576(10) 0.0055(7) 0.0023(7) 0.0075(7)
O6 0.0162(7) 0.0395(9) 0.0941(14) 0.0147(9) 0.0106(8) 0.0061(7)
O7 0.0190(8) 0.0502(11) 0.0930(15) 0.0153(10) -0.0006(8) -0.0033(8)
O8 0.0402(10) 0.0408(11) 0.1205(19) 0.0142(11) 0.0155(11) -0.0190(9)
N1 0.0373(9) 0.0213(8) 0.0225(8) 0.0046(6) 0.0159(7) 0.0122(7)
N2 0.0155(7) 0.0145(7) 0.0140(6) 0.0001(5) 0.0016(5) -0.0008(6)
N3 0.0217(7) 0.0235(8) 0.0178(7) -0.0018(6) 0.0088(6) -0.0081(7)
N4 0.0190(8) 0.0274(9) 0.0331(9) 0.0063(7) 0.0066(6) 0.0060(7)
N5 0.0260(9) 0.0389(11) 0.0427(11) 0.0056(9) 0.0062(8) -0.0104(9)
C1 0.0344(10) 0.0155(8) 0.0209(9) -0.0012(7) 0.0069(8) -0.0040(8)
C2 0.0197(8) 0.0185(9) 0.0191(8) -0.0001(7) 0.0062(7) -0.0070(7)
C3 0.0192(8) 0.0166(8) 0.0169(8) -0.0009(6) 0.0063(6) 0.0019(7)
C4 0.0246(9) 0.0165(8) 0.0185(8) 0.0012(7) 0.0078(7) 0.0055(7)
C5 0.0175(8) 0.0244(9) 0.0136(8) 0.0018(7) 0.0049(6) 0.0045(7)
C6 0.0260(9) 0.0222(9) 0.0167(8) -0.0029(7) 0.0055(7) 0.0022(8)
C7 0.0157(8) 0.0153(8) 0.0153(8) 0.0008(6) 0.0043(6) 0.0029(7)
C8 0.0146(8) 0.0167(8) 0.0173(8) 0.0008(6) 0.0028(6) -0.0011(7)
C9 0.0209(8) 0.0141(8) 0.0170(8) 0.0016(6) 0.0059(7) -0.0004(7)
C10 0.0169(8) 0.0199(9) 0.0199(8) 0.0046(7) 0.0070(7) 0.0045(7)
C11 0.0135(8) 0.0252(10) 0.0282(9) 0.0009(8) 0.0028(7) -0.0015(8)
C12 0.0183(8) 0.0162(8) 0.0260(9) -0.0012(7) 0.0040(7) -0.0036(7)
C13 0.0170(8) 0.0222(9) 0.0163(8) 0.0020(7) 0.0075(6) -0.0002(7)
C14 0.0203(9) 0.0168(8) 0.0266(9) -0.0019(7) 0.0082(7) 0.0003(7)
C15 0.0187(9) 0.0247(10) 0.0337(11) 0.0015(8) 0.0067(8) 0.0027(8)
C16 0.0201(9) 0.0286(10) 0.0234(9) 0.0016(7) 0.0049(7) -0.0060(8)
C17 0.0319(10) 0.0211(9) 0.0293(10) 0.0075(8) 0.0100(8) -0.0039(8)
C18 0.0254(9) 0.0222(9) 0.0281(10) 0.0115(8) 0.0110(8) 0.0051(8)

loop_
_atom_type_symbol
_atom_type_description
_atom_type_scat_dispersion_real
_atom_type_scat_dispersion_imag
_atom_type_scat_source
Cu Cu 0.3201 1.2651 'International Tables Vol C Tables 4.2.6.8 and 6.1.1.4'
P P 0.1023 0.0942 'International Tables Vol C Tables 4.2.6.8 and 6.1.1.4'
O O 0.0106 0.0060 'International Tables Vol C Tables 4.2.6.8 and 6.1.1.4'
N N 0.0061 0.0033 'International Tables Vol C Tables 4.2.6.8 and 6.1.1.4'
C C 0.0033 0.0016 'International Tables Vol C Tables 4.2.6.8 and 6.1.1.4'
H H 0.0000 0.0000 'International Tables Vol C Tables 4.2.6.8 and 6.1.1.4'

loop_
_geom_angle_atom_site_label_1
_geom_angle_atom_site_label_2
_geom_angle_atom_site_label_3
_geom_angle
_geom_angle_site_symmetry_1
_geom_angle_site_symmetry_3
_geom_angle_publ_flag
N2 Cu1 N2 179.33(8) . 2 ?
N2 Cu1 N3 81.84(5) . . ?
N2 Cu1 N3 97.72(5) 2 . ?
N2 Cu1 N3 97.72(5) . 2 ?
N2 Cu1 N3 81.84(5) 2 2 ?
N3 Cu1 N3 99.24(8) . 2 ?
N2 Cu1 N1 81.44(5) . . ?
N2 Cu1 N1 99.01(6) 2 . ?
N3 Cu1 N1 80.88(6) . . ?
N3 Cu1 N1 179.13(6) 2 . ?
N2 Cu1 N1 99.01(6) . 2 ?
N2 Cu1 N1 81.43(5) 2 2 ?
N3 Cu1 N1 179.12(6) . 2 ?
N3 Cu1 N1 80.88(6) 2 2 ?
N1 Cu1 N1 99.02(8) . 2 ?
O3 P1 O4 119.72(7) . . ?
O3 P1 O1 111.49(7) . . ?
O4 P1 O1 105.42(7) . . ?
O3 P1 O2 110.08(7) . . ?
O4 P1 O2 110.63(7) . . ?
O1 P1 O2 97.07(6) . . ?
C7 O1 P1 125.75(11) . . ?
C13 O2 P1 122.68(11) . . ?
C1 N1 C6 114.00(15) . . ?
C1 N1 Cu1 103.08(11) . . ?
C6 N1 Cu1 110.08(11) . . ?
C3 N2 C2 113.15(13) . . ?
C3 N2 Cu1 105.03(10) . . ?
C2 N2 Cu1 111.72(10) . . ?
C5 N3 C4 113.84(14) . . ?
C5 N3 Cu1 104.37(11) . . ?
C4 N3 Cu1 109.31(10) . . ?
O6 N4 O5 122.95(17) . . ?
O6 N4 C10 118.37(16) . . ?
O5 N4 C10 118.68(15) . . ?
O7 N5 O8 123.04(19) . . ?
O7 N5 C16 118.87(18) . . ?
O8 N5 C16 118.08(19) . . ?
N1 C1 C2 110.36(14) . . ?
N2 C2 C1 111.18(14) . . ?
N2 C3 C4 110.84(13) . . ?
N3 C4 C3 111.23(14) . . ?
N3 C5 C6 111.61(14) . . ?
N1 C6 C5 111.60(15) . . ?
O1 C7 C12 115.65(15) . . ?
O1 C7 C8 123.38(15) . . ?
C12 C7 C8 120.96(15) . . ?
C9 C8 C7 118.88(15) . . ?
C8 C9 C10 119.76(16) . . ?
C9 C10 C11 121.89(16) . . ?
C9 C10 N4 118.71(16) . . ?
C11 C10 N4 119.40(16) . . ?
C12 C11 C10 118.64(16) . . ?
C11 C12 C7 119.86(16) . . ?
O2 C13 C14 121.56(16) . . ?
O2 C13 C18 117.15(16) . . ?
C14 C13 C18 121.27(16) . . ?
C15 C14 C13 119.27(17) . . ?
C16 C15 C14 118.88(18) . . ?
C17 C16 C15 122.30(17) . . ?
C17 C16 N5 119.24(18) . . ?
C15 C16 N5 118.46(18) . . ?
C16 C17 C18 119.02(18) . . ?
C17 C18 C13 119.25(17) . . ?

loop_
_geom_bond_atom_site_label_1
_geom_bond_atom_site_label_2
_geom_bond_distance
_geom_bond_site_symmetry_2
_geom_bond_publ_flag
Cu1 N2 2.0916(14) . ?
Cu1 N2 2.0917(14) 2 ?
Cu1 N3 2.1691(16) . ?
Cu1 N3 2.1692(16) 2 ?
Cu1 N1 2.1817(17) . ?
Cu1 N1 2.1818(17) 2 ?
P1 O3 1.4760(13) . ?
P1 O4 1.4812(12) . ?
P1 O1 1.6183(12) . ?
P1 O2 1.6210(12) . ?
O1 C7 1.376(2) . ?
O2 C13 1.378(2) . ?
O5 N4 1.225(2) . ?
O6 N4 1.222(2) . ?
O7 N5 1.218(3) . ?
O8 N5 1.219(2) . ?
N1 C1 1.471(2) . ?
N1 C6 1.483(2) . ?
N2 C3 1.480(2) . ?
N2 C2 1.484(2) . ?
N3 C5 1.474(2) . ?
N3 C4 1.483(2) . ?
N4 C10 1.463(2) . ?
N5 C16 1.466(2) . ?
C1 C2 1.524(3) . ?
C3 C4 1.523(2) . ?
C5 C6 1.515(3) . ?
C7 C12 1.390(2) . ?
C7 C8 1.395(2) . ?
C8 C9 1.377(2) . ?
C9 C10 1.379(2) . ?
C10 C11 1.385(3) . ?
C11 C12 1.379(3) . ?
C13 C14 1.384(3) . ?
C13 C18 1.389(3) . ?
C14 C15 1.381(3) . ?
C15 C16 1.380(3) . ?
C16 C17 1.373(3) . ?
C17 C18 1.379(3) . ?
